data_7716357
loop_
_publ_author_name
'Sarkar, Abani'
'Behera, Kanhu Charan'
'Ravikanth, Mangalampalli'

_publ_section_title
;
 Synthesis and studies of covalently linked
 (BODIPY)<sub>2</sub>-3-pyrrolyl BODIPY triads.
;
_journal_issue 27
_journal_name_full 'Dalton transactions (Cambridge, England : 2003)'
_journal_page_first 11543
_journal_page_last 11555
_journal_paper_doi 10.1039/d4dt01356e
_journal_volume 53
_journal_year 2024
_chemical_formula_moiety 'C37 H24 B3 F6 N7'
_chemical_formula_sum 'C37 H24 B3 F6 N7'
_chemical_formula_weight 713.06
_space_group_crystal_system monoclinic
_space_group_IT_number 14
_space_group_name_Hall '-P 2ybc'
_space_group_name_H-M_alt 'P 1 21/c 1'
_atom_sites_solution_hydrogens geom
_atom_sites_solution_primary iterative
_audit_creation_date 2024-04-20
_audit_creation_method
;
Olex2 1.5
(compiled 2023.03.06 svn.rbb2c1857 for OlexSys, GUI svn.r6748)
;
_audit_update_record
;
2024-04-20 deposited with the CCDC.	2024-06-12 downloaded from the CCDC.
;
_cell_angle_alpha 90
_cell_angle_beta 90.338(5)
_cell_angle_gamma 90
_cell_formula_units_Z 4
_cell_length_a 22.3780(11)
_cell_length_b 7.7085(4)
_cell_length_c 18.3524(8)
_cell_measurement_reflns_used 5572
_cell_measurement_temperature 150(2)
_cell_measurement_theta_max 24.998
_cell_measurement_theta_min 2.219
_cell_volume 3165.7(3)
_computing_molecular_graphics 'Olex2 1.5 (Dolomanov et al., 2009)'
_computing_publication_material 'Olex2 1.5 (Dolomanov et al., 2009)'
_computing_structure_refinement 'XL  (Sheldrick, 2008)'
_computing_structure_solution 'olex2.solve 1.5 (Bourhis et al., 2015)'
_diffrn_ambient_temperature 150.15
_diffrn_measured_fraction_theta_full 0.966
_diffrn_measured_fraction_theta_max 0.966
_diffrn_measurement_device_type 'Bruker APEX-II CCD'
_diffrn_measurement_method '\f and \w scans'
_diffrn_radiation_type MoK\a
_diffrn_radiation_wavelength 0.71073
_diffrn_reflns_av_R_equivalents 0.1530
_diffrn_reflns_av_unetI/netI 0.1739
_diffrn_reflns_Laue_measured_fraction_full 0.966
_diffrn_reflns_Laue_measured_fraction_max 0.966
_diffrn_reflns_limit_h_max 26
_diffrn_reflns_limit_h_min -26
_diffrn_reflns_limit_k_max 7
_diffrn_reflns_limit_k_min -9
_diffrn_reflns_limit_l_max 21
_diffrn_reflns_limit_l_min -21
_diffrn_reflns_number 24138
_diffrn_reflns_point_group_measured_fraction_full 0.966
_diffrn_reflns_point_group_measured_fraction_max 0.966
_diffrn_reflns_theta_full 24.998
_diffrn_reflns_theta_max 24.998
_diffrn_reflns_theta_min 2.219
_exptl_absorpt_coefficient_mu 0.115
_exptl_absorpt_correction_T_max 0.977
_exptl_absorpt_correction_T_min 0.973
_exptl_absorpt_correction_type multi-scan
_exptl_crystal_colour 'metallic greenish green'
_exptl_crystal_colour_lustre metallic
_exptl_crystal_colour_modifier greenish
_exptl_crystal_colour_primary green
_exptl_crystal_density_diffrn 1.496
_exptl_crystal_description block
_exptl_crystal_F_000 1456
_exptl_crystal_size_max 0.3
_exptl_crystal_size_mid 0.2
_exptl_crystal_size_min 0.2
_exptl_transmission_factor_max 0.977
_exptl_transmission_factor_min 0.973
_refine_diff_density_max 0.272
_refine_diff_density_min -0.340
_refine_diff_density_rms 0.069
_refine_ls_extinction_method none
_refine_ls_goodness_of_fit_ref 0.900
_refine_ls_hydrogen_treatment constr
_refine_ls_matrix_type full
_refine_ls_number_parameters 478
_refine_ls_number_reflns 5382
_refine_ls_number_restraints 0
_refine_ls_restrained_S_all 0.900
_refine_ls_R_factor_all 0.2035
_refine_ls_R_factor_gt 0.0761
_refine_ls_shift/su_max 0.000
_refine_ls_shift/su_mean 0.000
_refine_ls_structure_factor_coef Fsqd
_refine_ls_weighting_details 'w=1/[\s^2^(Fo^2^)+(0.0564P)^2^] where P=(Fo^2^+2Fc^2^)/3'
_refine_ls_weighting_scheme calc
_refine_ls_wR_factor_gt 0.1431
_refine_ls_wR_factor_ref 0.1841
_reflns_Friedel_coverage 0.000
_reflns_number_gt 2268
_reflns_number_total 5382
_reflns_threshold_expression 'I > 2\s(I)'
_cod_data_source_file d4dt01356e2.cif
_cod_data_source_block 6
_cod_depositor_comments 'Adding full bibliography for 7716356--7716359.cif.'
_cod_database_code 7716357
_shelx_shelxl_version_number 2016/6
_shelx_space_group_comment
;
The symmetry employed for this shelxl refinement is uniquely defined
by the following loop, which should always be used as a source of
symmetry information in preference to the above space-group names.
They are only intended as comments.
;
_shelx_estimated_absorpt_t_max 0.977
_shelx_estimated_absorpt_t_min 0.966
_olex2_refinement_description
;
1.a Aromatic/amide H refined with riding coordinates:
 N5(H5), C31(H31), C12(H12), C23(H23), C20(H20), C11(H11), C27(H27), C18(H18),
 C37(H37), C22(H22), C26(H26), C15(H15), C35(H35), C14(H14), C33(H33), C7(H7),
 C19(H19), C36(H36), C5(H5A), C32(H32), C3(H3), C6(H6), C1(H1), C2(H2)
;
_olex2_submission_special_instructions 'No special instructions were received'

loop_
_space_group_symop_operation_xyz
'x, y, z'
'-x, y+1/2, -z+1/2'
'-x, -y, -z'
'x, -y-1/2, z-1/2'

loop_
_atom_site_label
_atom_site_type_symbol
_atom_site_fract_x
_atom_site_fract_y
_atom_site_fract_z
_atom_site_U_iso_or_equiv
_atom_site_adp_type
_atom_site_occupancy
_atom_site_site_symmetry_order
_atom_site_calc_flag
_atom_site_refinement_flags_posn
_atom_site_refinement_flags_adp
_atom_site_refinement_flags_occupancy
_atom_site_disorder_assembly
_atom_site_disorder_group
F3 F 0.46725(11) 0.5269(3) 0.61177(15) 0.0477(9) Uani 1 1 d . . . . .
F4 F 0.46157(12) 0.6461(3) 0.72365(16) 0.0492(8) Uani 1 1 d . . . . .
F5 F 0.77942(13) 0.8956(3) 0.52446(16) 0.0579(10) Uani 1 1 d . . . . .
F1 F -0.12546(12) 0.3977(3) 0.68406(16) 0.0633(10) Uani 1 1 d . . . . .
F6 F 0.79046(13) 0.7895(4) 0.63800(18) 0.0626(10) Uani 1 1 d . . . . .
F2 F -0.12648(14) 0.2944(4) 0.56899(19) 0.0711(10) Uani 1 1 d . . . . .
N3 N 0.38448(17) 0.7165(4) 0.6362(2) 0.0327(11) Uani 1 1 d . . . . .
N4 N 0.39028(17) 0.4267(4) 0.6921(2) 0.0336(11) Uani 1 1 d . . . . .
N5 N 0.50994(17) 0.8666(4) 0.6088(2) 0.0348(11) Uani 1 1 d . . . . .
H5 H 0.514177 0.755475 0.618489 0.042 Uiso 1 1 calc R U . . .
N6 N 0.72132(18) 1.0229(5) 0.6213(2) 0.0395(12) Uani 1 1 d . . . . .
N7 N 0.69816(17) 0.7309(5) 0.5744(2) 0.0379(11) Uani 1 1 d . . . . .
N1 N -0.05842(18) 0.5251(5) 0.5965(2) 0.0421(12) Uani 1 1 d . . . . .
N2 N -0.04169(19) 0.2319(5) 0.6448(2) 0.0440(12) Uani 1 1 d . . . . .
C24 C 0.3975(2) 0.8727(5) 0.6063(3) 0.0310(13) Uani 1 1 d . . . . .
C25 C 0.4565(2) 0.9502(5) 0.6003(3) 0.0316(13) Uani 1 1 d . . . . .
C30 C 0.6600(2) 1.0532(5) 0.6278(3) 0.0329(13) Uani 1 1 d . . . . .
C16 C 0.2950(2) 0.5426(5) 0.6551(3) 0.0316(13) Uani 1 1 d . . . . .
C13 C 0.2299(2) 0.5185(5) 0.6456(3) 0.0336(13) Uani 1 1 d . . . . .
C21 C 0.3219(2) 0.6955(5) 0.6294(3) 0.0343(14) Uani 1 1 d . . . . .
C34 C 0.6376(2) 0.7713(6) 0.5751(3) 0.0358(14) Uani 1 1 d . . . . .
C31 C 0.6533(2) 1.2084(5) 0.6658(3) 0.0385(14) Uani 1 1 d . . . . .
H31 H 0.616411 1.260523 0.678904 0.046 Uiso 1 1 calc R U . . .
C12 C 0.2090(2) 0.3679(6) 0.6128(3) 0.0346(13) Uani 1 1 d . . . . .
H12 H 0.236745 0.283738 0.596196 0.042 Uiso 1 1 calc R U . . .
C23 C 0.3447(2) 0.9518(6) 0.5810(3) 0.0374(14) Uani 1 1 d . . . . .
H23 H 0.341776 1.062644 0.558621 0.045 Uiso 1 1 calc R U . . .
C20 C 0.4109(2) 0.2862(5) 0.7279(3) 0.0351(13) Uani 1 1 d . . . . .
H20 H 0.451833 0.263883 0.738393 0.042 Uiso 1 1 calc R U . . .
C11 C 0.1487(2) 0.3384(5) 0.6039(3) 0.0348(13) Uani 1 1 d . . . . .
H11 H 0.135417 0.235044 0.580781 0.042 Uiso 1 1 calc R U . . .
C10 C 0.1070(2) 0.4591(6) 0.6287(3) 0.0367(14) Uani 1 1 d . . . . .
C4 C 0.0041(2) 0.5505(6) 0.5951(3) 0.0365(14) Uani 1 1 d . . . . .
C28 C 0.5559(2) 0.9816(5) 0.6000(3) 0.0332(13) Uani 1 1 d . . . . .
C29 C 0.6185(2) 0.9333(5) 0.6016(3) 0.0343(14) Uani 1 1 d . . . . .
C27 C 0.5306(2) 1.1417(6) 0.5847(3) 0.0359(14) Uani 1 1 d . . . . .
H27 H 0.551674 1.246794 0.576418 0.043 Uiso 1 1 calc R U . . .
C18 C 0.3125(2) 0.2574(6) 0.7237(3) 0.0382(14) Uani 1 1 d . . . . .
H18 H 0.272959 0.215608 0.730631 0.046 Uiso 1 1 calc R U . . .
C37 C 0.7040(2) 0.5706(6) 0.5465(3) 0.0428(16) Uani 1 1 d . . . . .
H37 H 0.740905 0.512320 0.539340 0.051 Uiso 1 1 calc R U . . .
C22 C 0.2986(2) 0.8420(5) 0.5941(2) 0.0355(14) Uani 1 1 d . . . . .
H22 H 0.257851 0.861073 0.581628 0.043 Uiso 1 1 calc R U . . .
C17 C 0.3282(2) 0.4112(6) 0.6875(3) 0.0339(13) Uani 1 1 d . . . . .
C26 C 0.4693(2) 1.1210(5) 0.5837(3) 0.0392(14) Uani 1 1 d . . . . .
H26 H 0.440798 1.209056 0.573270 0.047 Uiso 1 1 calc R U . . .
C15 C 0.1278(2) 0.6112(6) 0.6597(3) 0.0383(14) Uani 1 1 d . . . . .
H15 H 0.100058 0.696554 0.675141 0.046 Uiso 1 1 calc R U . . .
C35 C 0.6069(2) 0.6272(5) 0.5460(3) 0.0389(14) Uani 1 1 d . . . . .
H35 H 0.564981 0.617737 0.538968 0.047 Uiso 1 1 calc R U . . .
C14 C 0.1884(2) 0.6414(5) 0.6687(3) 0.0379(14) Uani 1 1 d . . . . .
H14 H 0.201728 0.746155 0.690645 0.045 Uiso 1 1 calc R U . . .
C33 C 0.7502(2) 1.1539(6) 0.6521(3) 0.0434(15) Uani 1 1 d . . . . .
H33 H 0.792433 1.165270 0.654306 0.052 Uiso 1 1 calc R U . . .
C7 C 0.0480(2) 0.1231(6) 0.6834(3) 0.0410(14) Uani 1 1 d . . . . .
H7 H 0.089514 0.112037 0.693649 0.049 Uiso 1 1 calc R U . . .
C8 C 0.0197(2) 0.2649(6) 0.6491(3) 0.0392(14) Uani 1 1 d . . . . .
C19 C 0.3636(2) 0.1781(6) 0.7472(3) 0.0398(14) Uani 1 1 d . . . . .
H19 H 0.366471 0.070074 0.771904 0.048 Uiso 1 1 calc R U . . .
C9 C 0.0418(2) 0.4245(6) 0.6219(3) 0.0422(15) Uani 1 1 d . . . . .
C36 C 0.6486(2) 0.5032(6) 0.5299(3) 0.0459(16) Uani 1 1 d . . . . .
H36 H 0.640715 0.391082 0.510631 0.055 Uiso 1 1 calc R U . . .
C5 C -0.0494(3) 0.0744(6) 0.6753(3) 0.0538(18) Uani 1 1 d . . . . .
H5A H -0.086829 0.017607 0.680098 0.065 Uiso 1 1 calc R U . . .
C32 C 0.7096(2) 1.2734(6) 0.6810(3) 0.0457(15) Uani 1 1 d . . . . .
H32 H 0.718894 1.377938 0.706036 0.055 Uiso 1 1 calc R U . . .
C3 C 0.0145(2) 0.7092(6) 0.5598(3) 0.0424(15) Uani 1 1 d . . . . .
H3 H 0.052534 0.757958 0.549881 0.051 Uiso 1 1 calc R U . . .
C6 C 0.0051(3) 0.0061(6) 0.6989(3) 0.0498(17) Uani 1 1 d . . . . .
H6 H 0.010897 -0.103243 0.721747 0.060 Uiso 1 1 calc R U . . .
C1 C -0.0828(2) 0.6635(7) 0.5657(3) 0.0494(16) Uani 1 1 d . . . . .
H1 H -0.124614 0.680481 0.560139 0.059 Uiso 1 1 calc R U . . .
C2 C -0.0395(2) 0.7818(6) 0.5422(3) 0.0477(16) Uani 1 1 d . . . . .
H2 H -0.046159 0.890126 0.518830 0.057 Uiso 1 1 calc R U . . .
B2 B 0.4279(3) 0.5805(7) 0.6665(3) 0.0360(16) Uani 1 1 d . . . . .
B3 B 0.7500(3) 0.8592(8) 0.5887(3) 0.0425(17) Uani 1 1 d . . . . .
B1 B -0.0911(3) 0.3613(8) 0.6236(4) 0.0493(19) Uani 1 1 d . . . . .

loop_
_atom_site_aniso_label
_atom_site_aniso_U_11
_atom_site_aniso_U_22
_atom_site_aniso_U_33
_atom_site_aniso_U_23
_atom_site_aniso_U_13
_atom_site_aniso_U_12
F3 0.0355(19) 0.0405(15) 0.067(2) 0.0023(14) 0.0202(18) 0.0026(13)
F4 0.037(2) 0.0574(17) 0.053(2) 0.0058(16) -0.0087(18) -0.0097(15)
F5 0.047(2) 0.0715(19) 0.055(2) -0.0061(16) 0.0253(19) -0.0075(15)
F1 0.040(2) 0.088(2) 0.062(2) 0.0027(18) 0.021(2) -0.0016(16)
F6 0.036(2) 0.081(2) 0.070(2) -0.0066(19) -0.004(2) 0.0153(17)
F2 0.047(2) 0.102(2) 0.064(2) 0.000(2) -0.004(2) -0.0244(19)
N3 0.027(3) 0.036(2) 0.035(3) 0.0004(19) 0.001(2) 0.0028(19)
N4 0.027(3) 0.038(2) 0.036(3) -0.001(2) -0.001(2) 0.0025(19)
N5 0.030(3) 0.033(2) 0.041(3) 0.0015(19) 0.004(2) -0.0039(19)
N6 0.031(3) 0.046(2) 0.042(3) 0.000(2) 0.006(2) -0.005(2)
N7 0.029(3) 0.041(2) 0.043(3) 0.001(2) 0.006(2) 0.002(2)
N1 0.031(3) 0.055(3) 0.040(3) -0.003(2) 0.004(3) 0.001(2)
N2 0.039(3) 0.054(3) 0.039(3) 0.000(2) 0.008(3) -0.009(2)
C24 0.026(3) 0.035(3) 0.032(3) -0.004(2) 0.005(3) 0.000(2)
C25 0.026(3) 0.034(2) 0.035(3) -0.001(2) 0.008(3) 0.007(2)
C30 0.028(3) 0.039(3) 0.032(3) 0.003(2) 0.008(3) 0.000(2)
C16 0.028(3) 0.039(3) 0.028(3) -0.007(2) 0.004(3) -0.005(2)
C13 0.031(3) 0.033(3) 0.036(3) 0.000(2) 0.001(3) 0.001(2)
C21 0.031(3) 0.041(3) 0.031(3) -0.006(2) 0.005(3) -0.001(2)
C34 0.025(3) 0.045(3) 0.037(3) 0.003(3) 0.003(3) 0.006(2)
C31 0.033(3) 0.040(3) 0.043(3) 0.001(3) 0.005(3) -0.005(2)
C12 0.027(3) 0.045(3) 0.032(3) 0.003(3) 0.003(3) 0.005(2)
C23 0.032(3) 0.038(3) 0.042(3) 0.003(2) 0.012(3) 0.003(2)
C20 0.022(3) 0.043(3) 0.040(3) 0.004(3) -0.007(3) 0.006(2)
C11 0.026(3) 0.039(3) 0.039(3) 0.002(2) 0.000(3) 0.001(2)
C10 0.026(3) 0.045(3) 0.040(3) -0.003(3) 0.005(3) -0.003(2)
C4 0.023(3) 0.050(3) 0.036(3) -0.007(3) 0.001(3) 0.000(3)
C28 0.029(3) 0.036(3) 0.035(3) 0.002(2) -0.002(3) -0.005(2)
C29 0.033(3) 0.038(3) 0.032(3) 0.003(2) 0.007(3) 0.002(2)
C27 0.033(3) 0.038(3) 0.036(3) -0.002(2) 0.005(3) -0.006(2)
C18 0.031(3) 0.043(3) 0.040(3) -0.005(3) 0.006(3) -0.003(2)
C37 0.041(4) 0.043(3) 0.045(4) 0.008(3) 0.016(3) 0.004(3)
C22 0.032(3) 0.038(3) 0.036(3) 0.003(2) 0.004(3) 0.007(2)
C17 0.028(3) 0.040(3) 0.034(3) 0.001(2) 0.001(3) -0.002(2)
C26 0.033(3) 0.041(3) 0.044(3) 0.007(3) 0.005(3) 0.003(2)
C15 0.031(3) 0.048(3) 0.036(3) 0.000(3) 0.005(3) 0.004(2)
C35 0.041(4) 0.035(3) 0.040(3) 0.001(2) 0.007(3) 0.004(2)
C14 0.031(3) 0.040(3) 0.043(4) 0.000(3) 0.003(3) -0.001(2)
C33 0.027(3) 0.049(3) 0.054(4) 0.001(3) 0.000(3) -0.005(3)
C7 0.036(4) 0.050(3) 0.036(3) -0.004(3) 0.001(3) -0.002(3)
C8 0.027(3) 0.054(3) 0.036(3) -0.007(3) 0.003(3) 0.000(3)
C19 0.039(4) 0.045(3) 0.036(3) 0.009(3) 0.003(3) 0.000(3)
C9 0.031(3) 0.050(3) 0.045(4) -0.006(3) 0.010(3) -0.002(3)
C36 0.054(4) 0.037(3) 0.047(4) 0.002(3) 0.017(3) -0.001(3)
C5 0.048(4) 0.061(4) 0.053(4) -0.003(3) 0.021(4) -0.012(3)
C32 0.041(4) 0.043(3) 0.053(4) -0.003(3) -0.003(3) -0.009(3)
C3 0.039(4) 0.047(3) 0.041(3) -0.004(3) 0.009(3) 0.001(3)
C6 0.052(4) 0.048(3) 0.049(4) 0.003(3) 0.010(4) -0.005(3)
C1 0.035(4) 0.060(3) 0.054(4) -0.010(3) -0.002(3) 0.008(3)
C2 0.043(4) 0.052(3) 0.048(4) -0.006(3) -0.005(3) 0.010(3)
B2 0.027(4) 0.044(3) 0.038(4) -0.001(3) -0.002(4) 0.001(3)
B3 0.039(4) 0.053(4) 0.035(4) -0.003(3) 0.004(4) 0.002(3)
B1 0.030(4) 0.069(4) 0.049(5) -0.001(4) 0.005(4) -0.006(4)

loop_
_atom_type_symbol
_atom_type_description
_atom_type_scat_dispersion_real
_atom_type_scat_dispersion_imag
_atom_type_scat_source
C C 0.0033 0.0016 'International Tables Vol C Tables 4.2.6.8 and 6.1.1.4'
H H 0.0000 0.0000 'International Tables Vol C Tables 4.2.6.8 and 6.1.1.4'
B B 0.0013 0.0007 'International Tables Vol C Tables 4.2.6.8 and 6.1.1.4'
F F 0.0171 0.0103 'International Tables Vol C Tables 4.2.6.8 and 6.1.1.4'
N N 0.0061 0.0033 'International Tables Vol C Tables 4.2.6.8 and 6.1.1.4'

loop_
_geom_angle_atom_site_label_1
_geom_angle_atom_site_label_2
_geom_angle_atom_site_label_3
_geom_angle
_geom_angle_site_symmetry_1
_geom_angle_site_symmetry_3
_geom_angle_publ_flag
C24 N3 C21 106.3(4) . . ?
C24 N3 B2 128.1(4) . . ?
C21 N3 B2 125.4(4) . . ?
C20 N4 C17 107.3(4) . . ?
C20 N4 B2 125.8(4) . . ?
C17 N4 B2 126.7(4) . . ?
C25 N5 H5 125.1 . . ?
C25 N5 C28 109.8(4) . . ?
C28 N5 H5 125.1 . . ?
C30 N6 B3 125.6(4) . . ?
C33 N6 C30 108.3(4) . . ?
C33 N6 B3 126.1(4) . . ?
C34 N7 B3 125.8(4) . . ?
C37 N7 C34 107.8(4) . . ?
C37 N7 B3 125.4(4) . . ?
C4 N1 B1 126.2(5) . . ?
C1 N1 C4 106.7(4) . . ?
C1 N1 B1 127.0(5) . . ?
C8 N2 B1 127.0(4) . . ?
C5 N2 C8 105.5(5) . . ?
C5 N2 B1 126.6(5) . . ?
N3 C24 C25 126.4(4) . . ?
N3 C24 C23 109.6(4) . . ?
C23 C24 C25 123.9(4) . . ?
N5 C25 C24 126.3(4) . . ?
N5 C25 C26 107.0(4) . . ?
C26 C25 C24 126.7(4) . . ?
C31 C30 N6 107.2(4) . . ?
C31 C30 C29 131.9(4) . . ?
C29 C30 N6 120.9(4) . . ?
C21 C16 C13 119.3(5) . . ?
C17 C16 C13 119.0(4) . . ?
C17 C16 C21 121.7(5) . . ?
C12 C13 C16 119.1(4) . . ?
C12 C13 C14 118.5(5) . . ?
C14 C13 C16 122.4(4) . . ?
C16 C21 N3 119.5(4) . . ?
C22 C21 N3 108.4(4) . . ?
C22 C21 C16 132.1(5) . . ?
N7 C34 C29 120.1(5) . . ?
N7 C34 C35 107.0(4) . . ?
C29 C34 C35 133.0(5) . . ?
C30 C31 H31 126.0 . . ?
C32 C31 C30 108.1(4) . . ?
C32 C31 H31 126.0 . . ?
C13 C12 H12 119.4 . . ?
C11 C12 C13 121.2(4) . . ?
C11 C12 H12 119.4 . . ?
C24 C23 H23 126.0 . . ?
C22 C23 C24 108.0(4) . . ?
C22 C23 H23 126.0 . . ?
N4 C20 H20 124.9 . . ?
N4 C20 C19 110.2(4) . . ?
C19 C20 H20 124.9 . . ?
C12 C11 H11 119.7 . . ?
C12 C11 C10 120.6(5) . . ?
C10 C11 H11 119.7 . . ?
C11 C10 C9 120.8(4) . . ?
C15 C10 C11 118.3(5) . . ?
C15 C10 C9 121.0(4) . . ?
C9 C4 N1 120.1(4) . . ?
C9 C4 C3 132.7(5) . . ?
C3 C4 N1 107.1(4) . . ?
N5 C28 C29 123.9(4) . . ?
N5 C28 C27 107.2(4) . . ?
C27 C28 C29 128.8(4) . . ?
C30 C29 C34 120.2(4) . . ?
C30 C29 C28 118.6(4) . . ?
C34 C29 C28 121.2(5) . . ?
C28 C27 H27 126.2 . . ?
C26 C27 C28 107.7(4) . . ?
C26 C27 H27 126.2 . . ?
C17 C18 H18 125.8 . . ?
C19 C18 H18 125.8 . . ?
C19 C18 C17 108.4(4) . . ?
N7 C37 H37 125.0 . . ?
N7 C37 C36 110.0(4) . . ?
C36 C37 H37 125.0 . . ?
C21 C22 H22 126.2 . . ?
C23 C22 C21 107.6(5) . . ?
C23 C22 H22 126.2 . . ?
N4 C17 C18 107.2(4) . . ?
C16 C17 N4 119.5(4) . . ?
C16 C17 C18 133.1(5) . . ?
C25 C26 C27 108.3(4) . . ?
C25 C26 H26 125.8 . . ?
C27 C26 H26 125.8 . . ?
C10 C15 H15 119.3 . . ?
C14 C15 C10 121.3(4) . . ?
C14 C15 H15 119.3 . . ?
C34 C35 H35 126.2 . . ?
C36 C35 C34 107.6(5) . . ?
C36 C35 H35 126.2 . . ?
C13 C14 H14 119.9 . . ?
C15 C14 C13 120.2(4) . . ?
C15 C14 H14 119.9 . . ?
N6 C33 H33 124.8 . . ?
N6 C33 C32 110.3(5) . . ?
C32 C33 H33 124.8 . . ?
C8 C7 H7 126.5 . . ?
C6 C7 H7 126.5 . . ?
C6 C7 C8 107.1(5) . . ?
N2 C8 C7 108.8(4) . . ?
N2 C8 C9 118.8(5) . . ?
C7 C8 C9 132.3(5) . . ?
C20 C19 H19 126.6 . . ?
C18 C19 C20 106.8(4) . . ?
C18 C19 H19 126.6 . . ?
C4 C9 C10 120.1(4) . . ?
C4 C9 C8 121.7(5) . . ?
C8 C9 C10 118.0(5) . . ?
C37 C36 H36 126.2 . . ?
C35 C36 C37 107.6(4) . . ?
C35 C36 H36 126.2 . . ?
N2 C5 H5A 124.6 . . ?
N2 C5 C6 110.8(5) . . ?
C6 C5 H5A 124.6 . . ?
C31 C32 C33 106.1(4) . . ?
C31 C32 H32 126.9 . . ?
C33 C32 H32 126.9 . . ?
C4 C3 H3 125.7 . . ?
C2 C3 C4 108.6(5) . . ?
C2 C3 H3 125.7 . . ?
C7 C6 C5 107.7(5) . . ?
C7 C6 H6 126.1 . . ?
C5 C6 H6 126.1 . . ?
N1 C1 H1 124.1 . . ?
N1 C1 C2 111.8(5) . . ?
C2 C1 H1 124.1 . . ?
C3 C2 C1 105.8(5) . . ?
C3 C2 H2 127.1 . . ?
C1 C2 H2 127.1 . . ?
F3 B2 N3 110.0(4) . . ?
F3 B2 N4 109.9(4) . . ?
F4 B2 F3 108.0(4) . . ?
F4 B2 N3 111.5(4) . . ?
F4 B2 N4 110.4(4) . . ?
N4 B2 N3 107.1(4) . . ?
F5 B3 F6 108.8(5) . . ?
F5 B3 N6 111.5(4) . . ?
F5 B3 N7 110.2(5) . . ?
F6 B3 N6 109.7(5) . . ?
F6 B3 N7 110.5(4) . . ?
N6 B3 N7 106.1(4) . . ?
F1 B1 N1 111.1(5) . . ?
F1 B1 N2 109.3(5) . . ?
F2 B1 F1 110.0(5) . . ?
F2 B1 N1 110.1(5) . . ?
F2 B1 N2 110.6(5) . . ?
N2 B1 N1 105.7(4) . . ?

loop_
_geom_bond_atom_site_label_1
_geom_bond_atom_site_label_2
_geom_bond_distance
_geom_bond_site_symmetry_2
_geom_bond_publ_flag
F3 B2 1.402(5) . ?
F4 B2 1.384(7) . ?
F5 B3 1.383(6) . ?
F1 B1 1.382(6) . ?
F6 B3 1.385(7) . ?
F2 B1 1.374(8) . ?
N3 C24 1.355(5) . ?
N3 C21 1.414(6) . ?
N3 B2 1.531(7) . ?
N4 C20 1.347(5) . ?
N4 C17 1.397(5) . ?
N4 B2 1.529(6) . ?
N5 H5 0.8800 . ?
N5 C25 1.367(5) . ?
N5 C28 1.367(5) . ?
N6 C30 1.397(5) . ?
N6 C33 1.324(6) . ?
N6 B3 1.539(6) . ?
N7 C34 1.390(5) . ?
N7 C37 1.344(5) . ?
N7 B3 1.545(7) . ?
N1 C4 1.414(5) . ?
N1 C1 1.323(6) . ?
N1 B1 1.544(7) . ?
N2 C8 1.400(6) . ?
N2 C5 1.349(5) . ?
N2 B1 1.538(8) . ?
C24 C25 1.453(6) . ?
C24 C23 1.407(6) . ?
C25 C26 1.382(5) . ?
C30 C31 1.393(6) . ?
C30 C29 1.395(6) . ?
C16 C13 1.477(6) . ?
C16 C21 1.407(5) . ?
C16 C17 1.389(6) . ?
C13 C12 1.387(6) . ?
C13 C14 1.394(5) . ?
C21 C22 1.401(6) . ?
C34 C29 1.408(5) . ?
C34 C35 1.409(6) . ?
C31 H31 0.9500 . ?
C31 C32 1.384(6) . ?
C12 H12 0.9500 . ?
C12 C11 1.376(6) . ?
C23 H23 0.9500 . ?
C23 C22 1.357(6) . ?
C20 H20 0.9500 . ?
C20 C19 1.395(6) . ?
C11 H11 0.9500 . ?
C11 C10 1.396(5) . ?
C10 C15 1.383(6) . ?
C10 C9 1.487(6) . ?
C4 C9 1.375(6) . ?
C4 C3 1.404(6) . ?
C28 C29 1.450(6) . ?
C28 C27 1.385(6) . ?
C27 H27 0.9500 . ?
C27 C26 1.382(6) . ?
C18 H18 0.9500 . ?
C18 C17 1.404(6) . ?
C18 C19 1.366(6) . ?
C37 H37 0.9500 . ?
C37 C36 1.377(7) . ?
C22 H22 0.9500 . ?
C26 H26 0.9500 . ?
C15 H15 0.9500 . ?
C15 C14 1.384(6) . ?
C35 H35 0.9500 . ?
C35 C36 1.369(6) . ?
C14 H14 0.9500 . ?
C33 H33 0.9500 . ?
C33 C32 1.399(6) . ?
C7 H7 0.9500 . ?
C7 C8 1.409(6) . ?
C7 C6 1.350(6) . ?
C8 C9 1.418(6) . ?
C19 H19 0.9500 . ?
C36 H36 0.9500 . ?
C5 H5A 0.9500 . ?
C5 C6 1.393(7) . ?
C32 H32 0.9500 . ?
C3 H3 0.9500 . ?
C3 C2 1.367(7) . ?
C6 H6 0.9500 . ?
C1 H1 0.9500 . ?
C1 C2 1.401(6) . ?
C2 H2 0.9500 . ?

loop_
_geom_torsion_atom_site_label_1
_geom_torsion_atom_site_label_2
_geom_torsion_atom_site_label_3
_geom_torsion_atom_site_label_4
_geom_torsion
_geom_torsion_site_symmetry_1
_geom_torsion_site_symmetry_2
_geom_torsion_site_symmetry_3
_geom_torsion_site_symmetry_4
_geom_torsion_publ_flag
N3 C24 C25 N5 15.1(8) . . . . ?
N3 C24 C25 C26 -166.1(5) . . . . ?
N3 C24 C23 C22 -1.1(5) . . . . ?
N3 C21 C22 C23 -1.4(5) . . . . ?
N4 C20 C19 C18 -1.3(6) . . . . ?
N5 C25 C26 C27 -2.1(6) . . . . ?
N5 C28 C29 C30 -148.7(4) . . . . ?
N5 C28 C29 C34 33.5(7) . . . . ?
N5 C28 C27 C26 -0.6(6) . . . . ?
N6 C30 C31 C32 1.1(6) . . . . ?
N6 C30 C29 C34 6.6(7) . . . . ?
N6 C30 C29 C28 -171.2(4) . . . . ?
N6 C33 C32 C31 -0.3(6) . . . . ?
N7 C34 C29 C30 -0.5(7) . . . . ?
N7 C34 C29 C28 177.2(4) . . . . ?
N7 C34 C35 C36 1.1(5) . . . . ?
N7 C37 C36 C35 1.6(6) . . . . ?
N1 C4 C9 C10 -172.8(4) . . . . ?
N1 C4 C9 C8 2.1(7) . . . . ?
N1 C4 C3 C2 1.9(6) . . . . ?
N1 C1 C2 C3 0.3(6) . . . . ?
N2 C8 C9 C10 178.5(4) . . . . ?
N2 C8 C9 C4 3.5(7) . . . . ?
N2 C5 C6 C7 0.4(6) . . . . ?
C24 N3 C21 C16 179.2(4) . . . . ?
C24 N3 C21 C22 0.7(5) . . . . ?
C24 N3 B2 F3 -59.4(7) . . . . ?
C24 N3 B2 F4 60.3(6) . . . . ?
C24 N3 B2 N4 -178.8(4) . . . . ?
C24 C25 C26 C27 178.9(4) . . . . ?
C24 C23 C22 C21 1.5(5) . . . . ?
C25 N5 C28 C29 -176.5(5) . . . . ?
C25 N5 C28 C27 -0.7(5) . . . . ?
C25 C24 C23 C22 178.7(4) . . . . ?
C30 N6 C33 C32 1.0(6) . . . . ?
C30 N6 B3 F5 113.2(5) . . . . ?
C30 N6 B3 F6 -126.2(5) . . . . ?
C30 N6 B3 N7 -6.9(7) . . . . ?
C30 C31 C32 C33 -0.5(6) . . . . ?
C16 C13 C12 C11 178.8(4) . . . . ?
C16 C13 C14 C15 -178.8(5) . . . . ?
C16 C21 C22 C23 -179.7(5) . . . . ?
C13 C16 C21 N3 -177.9(4) . . . . ?
C13 C16 C21 C22 0.3(7) . . . . ?
C13 C16 C17 N4 175.4(4) . . . . ?
C13 C16 C17 C18 -9.3(8) . . . . ?
C13 C12 C11 C10 -0.8(7) . . . . ?
C21 N3 C24 C25 -179.6(4) . . . . ?
C21 N3 C24 C23 0.2(5) . . . . ?
C21 N3 B2 F3 115.6(5) . . . . ?
C21 N3 B2 F4 -124.6(5) . . . . ?
C21 N3 B2 N4 -3.7(6) . . . . ?
C21 C16 C13 C12 127.3(5) . . . . ?
C21 C16 C13 C14 -53.0(6) . . . . ?
C21 C16 C17 N4 -2.9(7) . . . . ?
C21 C16 C17 C18 172.5(5) . . . . ?
C34 N7 C37 C36 -0.9(6) . . . . ?
C34 N7 B3 F5 -107.6(5) . . . . ?
C34 N7 B3 F6 132.1(5) . . . . ?
C34 N7 B3 N6 13.3(7) . . . . ?
C34 C35 C36 C37 -1.7(6) . . . . ?
C31 C30 C29 C34 -169.5(5) . . . . ?
C31 C30 C29 C28 12.7(8) . . . . ?
C12 C13 C14 C15 0.9(7) . . . . ?
C12 C11 C10 C15 2.4(7) . . . . ?
C12 C11 C10 C9 -177.5(5) . . . . ?
C23 C24 C25 N5 -164.7(5) . . . . ?
C23 C24 C25 C26 14.1(8) . . . . ?
C20 N4 C17 C16 177.9(4) . . . . ?
C20 N4 C17 C18 1.4(5) . . . . ?
C20 N4 B2 F3 66.6(7) . . . . ?
C20 N4 B2 F4 -52.4(6) . . . . ?
C20 N4 B2 N3 -174.0(4) . . . . ?
C11 C10 C15 C14 -2.4(7) . . . . ?
C11 C10 C9 C4 -133.1(5) . . . . ?
C11 C10 C9 C8 51.8(7) . . . . ?
C10 C15 C14 C13 0.7(8) . . . . ?
C4 N1 C1 C2 0.9(6) . . . . ?
C4 N1 B1 F1 115.9(5) . . . . ?
C4 N1 B1 F2 -122.1(6) . . . . ?
C4 N1 B1 N2 -2.6(7) . . . . ?
C4 C3 C2 C1 -1.3(6) . . . . ?
C28 N5 C25 C24 -179.3(4) . . . . ?
C28 N5 C25 C26 1.7(5) . . . . ?
C28 C27 C26 C25 1.7(6) . . . . ?
C29 C30 C31 C32 177.6(5) . . . . ?
C29 C34 C35 C36 -179.3(5) . . . . ?
C29 C28 C27 C26 174.9(5) . . . . ?
C27 C28 C29 C30 36.5(8) . . . . ?
C27 C28 C29 C34 -141.3(5) . . . . ?
C37 N7 C34 C29 -179.8(4) . . . . ?
C37 N7 C34 C35 -0.2(5) . . . . ?
C37 N7 B3 F5 59.7(7) . . . . ?
C37 N7 B3 F6 -60.6(6) . . . . ?
C37 N7 B3 N6 -179.4(4) . . . . ?
C17 N4 C20 C19 -0.1(5) . . . . ?
C17 N4 B2 F3 -118.3(5) . . . . ?
C17 N4 B2 F4 122.7(5) . . . . ?
C17 N4 B2 N3 1.1(7) . . . . ?
C17 C16 C13 C12 -51.0(6) . . . . ?
C17 C16 C13 C14 128.7(5) . . . . ?
C17 C16 C21 N3 0.4(7) . . . . ?
C17 C16 C21 C22 178.5(5) . . . . ?
C17 C18 C19 C20 2.1(6) . . . . ?
C15 C10 C9 C4 47.1(7) . . . . ?
C15 C10 C9 C8 -128.0(5) . . . . ?
C35 C34 C29 C30 179.9(5) . . . . ?
C35 C34 C29 C28 -2.3(8) . . . . ?
C14 C13 C12 C11 -0.9(7) . . . . ?
C33 N6 C30 C31 -1.3(5) . . . . ?
C33 N6 C30 C29 -178.3(4) . . . . ?
C33 N6 B3 F5 -71.3(7) . . . . ?
C33 N6 B3 F6 49.3(6) . . . . ?
C33 N6 B3 N7 168.6(5) . . . . ?
C7 C8 C9 C10 0.1(8) . . . . ?
C7 C8 C9 C4 -174.9(5) . . . . ?
C8 N2 C5 C6 0.0(6) . . . . ?
C8 N2 B1 F1 -110.9(5) . . . . ?
C8 N2 B1 F2 127.8(5) . . . . ?
C8 N2 B1 N1 8.7(7) . . . . ?
C8 C7 C6 C5 -0.6(6) . . . . ?
C19 C18 C17 N4 -2.2(5) . . . . ?
C19 C18 C17 C16 -178.0(5) . . . . ?
C9 C10 C15 C14 177.5(5) . . . . ?
C9 C4 C3 C2 177.8(6) . . . . ?
C5 N2 C8 C7 -0.4(5) . . . . ?
C5 N2 C8 C9 -179.1(4) . . . . ?
C5 N2 B1 F1 56.3(8) . . . . ?
C5 N2 B1 F2 -64.9(7) . . . . ?
C5 N2 B1 N1 176.0(4) . . . . ?
C3 C4 C9 C10 11.7(9) . . . . ?
C3 C4 C9 C8 -173.4(5) . . . . ?
C6 C7 C8 N2 0.6(6) . . . . ?
C6 C7 C8 C9 179.1(5) . . . . ?
C1 N1 C4 C9 -178.2(5) . . . . ?
C1 N1 C4 C3 -1.7(5) . . . . ?
C1 N1 B1 F1 -69.0(8) . . . . ?
C1 N1 B1 F2 53.1(7) . . . . ?
C1 N1 B1 N2 172.5(5) . . . . ?
B2 N3 C24 C25 -3.7(7) . . . . ?
B2 N3 C24 C23 176.0(5) . . . . ?
B2 N3 C21 C16 3.3(7) . . . . ?
B2 N3 C21 C22 -175.3(4) . . . . ?
B2 N4 C20 C19 175.8(4) . . . . ?
B2 N4 C17 C16 2.0(7) . . . . ?
B2 N4 C17 C18 -174.4(4) . . . . ?
B3 N6 C30 C31 174.8(4) . . . . ?
B3 N6 C30 C29 -2.2(7) . . . . ?
B3 N6 C33 C32 -175.1(4) . . . . ?
B3 N7 C34 C29 -10.6(7) . . . . ?
B3 N7 C34 C35 169.0(5) . . . . ?
B3 N7 C37 C36 -170.1(5) . . . . ?
B1 N1 C4 C9 -2.3(8) . . . . ?
B1 N1 C4 C3 174.3(5) . . . . ?
B1 N1 C1 C2 -175.0(5) . . . . ?
B1 N2 C8 C7 169.0(5) . . . . ?
B1 N2 C8 C9 -9.7(8) . . . . ?
B1 N2 C5 C6 -169.4(5) . . . . ?
